data_7224945
loop_
_publ_author_name
'Sol\`a, Jordi'
'Bolte, Michael'
'Alfonso, Ignacio'

_publ_section_title
;
 Metal-driven assembly of peptidic foldamers: formation of molecular tapes
;
_journal_issue 21
_journal_name_full CrystEngComm
_journal_page_first 3793
_journal_paper_doi 10.1039/C6CE00601A
_journal_volume 18
_journal_year 2016
_chemical_absolute_configuration unk
_chemical_formula_moiety 'C42 H64 N10 O9, C2 H6 O, H2 O'
_chemical_formula_sum 'C44 H72 N10 O11'
_chemical_formula_weight 917.11
_space_group_crystal_system orthorhombic
_space_group_IT_number 19
_space_group_name_Hall 'P 2ac 2ab'
_space_group_name_H-M_alt 'P 21 21 21'
_symmetry_space_group_name_Hall 'P 2ac 2ab'
_symmetry_space_group_name_H-M 'P 21 21 21'
_atom_sites_solution_hydrogens mixed
_audit_creation_method SHELXL-2014/6
_audit_update_record
;
2016-01-11 deposited with the CCDC.
2016-04-15 downloaded from the CCDC.
;
_cell_angle_alpha 90
_cell_angle_beta 90
_cell_angle_gamma 90
_cell_formula_units_Z 4
_cell_length_a 16.7243(10)
_cell_length_b 16.7433(9)
_cell_length_c 17.6543(10)
_cell_measurement_reflns_used 32687
_cell_measurement_temperature 173(2)
_cell_measurement_theta_max 25.49
_cell_measurement_theta_min 3.35
_cell_volume 4943.6(5)
_computing_cell_refinement 'X-Area (Stoe & Cie, 2001)'
_computing_data_collection 'X-Area (Stoe & Cie, 2001)'
_computing_data_reduction 'X-Area (Stoe & Cie, 2001)'
_computing_molecular_graphics 'XP in SHELXTL-Plus (Sheldrick, 2008)'
_computing_structure_refinement 'SHELXL-2014/6 (Sheldrick, 2014)'
_diffrn_ambient_temperature 173(2)
_diffrn_measured_fraction_theta_full 0.996
_diffrn_measured_fraction_theta_max 0.981
_diffrn_measurement_device_type 'STOE IPDS II two-circle-diffractometer'
_diffrn_measurement_method \w
_diffrn_radiation_type MoK\a
_diffrn_radiation_wavelength 0.7107
_diffrn_reflns_av_R_equivalents 0.0732
_diffrn_reflns_av_unetI/netI 0.0632
_diffrn_reflns_Laue_measured_fraction_full 0.996
_diffrn_reflns_Laue_measured_fraction_max 0.981
_diffrn_reflns_limit_h_max 20
_diffrn_reflns_limit_h_min -20
_diffrn_reflns_limit_k_max 20
_diffrn_reflns_limit_k_min -20
_diffrn_reflns_limit_l_max 21
_diffrn_reflns_limit_l_min -21
_diffrn_reflns_number 47952
_diffrn_reflns_point_group_measured_fraction_full 0.998
_diffrn_reflns_point_group_measured_fraction_max 0.978
_diffrn_reflns_theta_full 25.000
_diffrn_reflns_theta_max 25.864
_diffrn_reflns_theta_min 3.356
_exptl_absorpt_coefficient_mu 0.089
_exptl_absorpt_correction_T_max 1.000
_exptl_absorpt_correction_T_min 0.672
_exptl_absorpt_correction_type multi-scan
_exptl_absorpt_process_details 'X-Area (Stoe & Cie, 2001)'
_exptl_crystal_colour 'light brown'
_exptl_crystal_density_diffrn 1.232
_exptl_crystal_description block
_exptl_crystal_F_000 1976
_exptl_crystal_size_max 0.270
_exptl_crystal_size_mid 0.220
_exptl_crystal_size_min 0.210
_refine_diff_density_max 0.202
_refine_diff_density_min -0.446
_refine_diff_density_rms 0.060
_refine_ls_abs_structure_details
; 
 Flack x determined using 2312 quotients [(I+)-(I-)]/[(I+)+(I-)] 
 (Parsons, Flack and Wagner, Acta Cryst. B69 (2013) 249-259). 
;
_refine_ls_abs_structure_Flack 1.8(10)
_refine_ls_extinction_method none
_refine_ls_goodness_of_fit_ref 1.094
_refine_ls_hydrogen_treatment mixed
_refine_ls_matrix_type full
_refine_ls_number_parameters 613
_refine_ls_number_reflns 9359
_refine_ls_number_restraints 9
_refine_ls_restrained_S_all 1.095
_refine_ls_R_factor_all 0.1140
_refine_ls_R_factor_gt 0.0841
_refine_ls_shift/su_max 0.000
_refine_ls_shift/su_mean 0.000
_refine_ls_structure_factor_coef Fsqd
_refine_ls_weighting_details 'w=1/[\s^2^(Fo^2^)+(0.1240P)^2^+0.6130P] where P=(Fo^2^+2Fc^2^)/3'
_refine_ls_weighting_scheme calc
_refine_ls_wR_factor_gt 0.2063
_refine_ls_wR_factor_ref 0.2243
_reflns_Friedel_coverage 0.806
_reflns_Friedel_fraction_full 0.999
_reflns_Friedel_fraction_max 0.975
_reflns_number_gt 6809
_reflns_number_total 9359
_reflns_threshold_expression 'I > 2\s(I)'
_cod_data_source_file c6ce00601a2.cif
_cod_data_source_block nacho25
_cod_depositor_comments 'Adding full bibliography for 7224944--7224945.cif.'
_cod_database_code 7224945
_shelx_space_group_comment
; 
The symmetry employed for this shelxl refinement is uniquely defined 
by the following loop, which should always be used as a source of 
symmetry information in preference to the above space-group names. 
They are only intended as comments. 
;
_shelx_estimated_absorpt_t_min 0.976
_shelx_estimated_absorpt_t_max 0.981
_shelxl_version_number 2014/6

loop_
_space_group_symop_operation_xyz
'x, y, z'
'-x+1/2, -y, z+1/2'
'-x, y+1/2, -z+1/2'
'x+1/2, -y+1/2, -z'

loop_
_atom_site_label
_atom_site_type_symbol
_atom_site_fract_x
_atom_site_fract_y
_atom_site_fract_z
_atom_site_U_iso_or_equiv
_atom_site_adp_type
_atom_site_occupancy
_atom_site_site_symmetry_order
_atom_site_calc_flag
_atom_site_refinement_flags_posn
_atom_site_refinement_flags_adp
O1 O 0.2203(3) 1.2189(3) 0.5118(3) 0.0590(13) Uani 1 1 d . .
N1 N 0.1401(3) 1.1182(4) 0.4730(4) 0.0620(17) Uani 1 1 d D .
H1 H 0.144(6) 1.078(3) 0.441(4) 0.074 Uiso 1 1 d D U
O2 O 0.2202(3) 1.1266(3) 0.2793(3) 0.0556(12) Uani 1 1 d . .
N2 N 0.2576(3) 1.0546(3) 0.3819(3) 0.0391(11) Uani 1 1 d D .
H2 H 0.258(4) 1.010(2) 0.408(3) 0.047 Uiso 1 1 d D U
O3 O 0.0874(3) 0.9953(3) 0.3642(3) 0.0545(12) Uani 1 1 d . .
N3 N 0.1887(3) 0.9201(3) 0.3195(3) 0.0438(12) Uani 1 1 d D .
H3 H 0.211(4) 0.873(2) 0.313(4) 0.053 Uiso 1 1 d D U
O4 O 0.2397(4) 0.9222(3) 0.4894(3) 0.0660(15) Uani 1 1 d . .
N4 N 0.1710(4) 0.8165(4) 0.4422(3) 0.0534(15) Uani 1 1 d D .
H4 H 0.174(5) 0.7666(17) 0.428(4) 0.064 Uiso 1 1 d D U
O5 O 0.3254(3) 0.8039(3) 0.3547(2) 0.0473(11) Uani 1 1 d . .
N5 N 0.3071(4) 0.7231(4) 0.4556(3) 0.0515(14) Uani 1 1 d D .
H5 H 0.305(5) 0.675(2) 0.476(4) 0.062 Uiso 1 1 d D U
O6 O 0.1674(3) 0.6676(3) 0.3625(3) 0.0530(12) Uani 1 1 d . .
N6 N 0.2813(3) 0.5951(4) 0.3581(3) 0.0454(13) Uani 1 1 d D .
H6 H 0.299(4) 0.5456(18) 0.362(4) 0.054 Uiso 1 1 d D U
O7 O 0.2640(5) 0.5610(4) 0.5234(3) 0.0806(19) Uani 1 1 d . .
N7 N 0.2101(4) 0.4744(4) 0.4396(4) 0.0613(18) Uani 1 1 d D .
H7 H 0.217(6) 0.432(3) 0.412(4) 0.074 Uiso 1 1 d D U
O8 O 0.3890(3) 0.4452(3) 0.3804(3) 0.0501(11) Uani 1 1 d . .
N8 N 0.3302(4) 0.3641(4) 0.4669(3) 0.0483(13) Uani 1 1 d D .
H8 H 0.311(4) 0.318(2) 0.483(4) 0.058 Uiso 1 1 d D U
C11 C 0.2096(4) 1.1561(4) 0.4740(4) 0.0474(16) Uani 1 1 d . .
C12 C 0.2789(3) 1.1220(4) 0.4288(4) 0.0426(14) Uani 1 1 d . .
H12 H 0.3001 1.1652 0.3951 0.051 Uiso 1 1 calc R U
C13 C 0.3458(4) 1.0978(4) 0.4845(4) 0.0438(15) Uani 1 1 d . .
H13A H 0.3505 1.1393 0.5243 0.053 Uiso 1 1 calc R U
H13B H 0.3307 1.0471 0.5095 0.053 Uiso 1 1 calc R U
C14 C 0.4256(4) 1.0875(4) 0.4464(3) 0.0415(14) Uani 1 1 d . .
C15 C 0.4847(4) 1.1441(5) 0.4534(4) 0.0538(18) Uani 1 1 d . .
H15 H 0.4753 1.1906 0.4829 0.065 Uiso 1 1 calc R U
C16 C 0.5580(4) 1.1342(5) 0.4178(5) 0.062(2) Uani 1 1 d . .
H16 H 0.5973 1.1746 0.4244 0.075 Uiso 1 1 calc R U
N17 N 0.5764(4) 1.0717(4) 0.3753(4) 0.0626(17) Uani 1 1 d . .
C18 C 0.5192(5) 1.0174(5) 0.3691(5) 0.067(2) Uani 1 1 d . .
H18 H 0.5303 0.9716 0.3391 0.080 Uiso 1 1 calc R U
C19 C 0.4448(4) 1.0217(5) 0.4028(4) 0.0538(18) Uani 1 1 d . .
H19 H 0.4071 0.9799 0.3960 0.065 Uiso 1 1 calc R U
C20 C 0.0706(5) 1.1445(6) 0.5158(7) 0.090(3) Uani 1 1 d . .
H20A H 0.0850 1.1498 0.5694 0.135 Uiso 1 1 calc R U
H20B H 0.0276 1.1050 0.5105 0.135 Uiso 1 1 calc R U
H20C H 0.0524 1.1962 0.4964 0.135 Uiso 1 1 calc R U
C21 C 0.2290(3) 1.0619(4) 0.3102(3) 0.0418(14) Uani 1 1 d . .
C22 C 0.2161(4) 0.9825(4) 0.2673(4) 0.0467(15) Uani 1 1 d . .
C23 C 0.1553(6) 0.9954(6) 0.2033(5) 0.077(3) Uani 1 1 d . .
H23A H 0.1747 1.0373 0.1692 0.115 Uiso 1 1 calc R U
H23B H 0.1485 0.9456 0.1750 0.115 Uiso 1 1 calc R U
H23C H 0.1039 1.0116 0.2250 0.115 Uiso 1 1 calc R U
C24 C 0.2970(5) 0.9568(5) 0.2343(4) 0.061(2) Uani 1 1 d . .
H24A H 0.3163 0.9978 0.1993 0.092 Uiso 1 1 calc R U
H24B H 0.3356 0.9499 0.2755 0.092 Uiso 1 1 calc R U
H24C H 0.2906 0.9061 0.2072 0.092 Uiso 1 1 calc R U
C31 C 0.1258(4) 0.9325(4) 0.3655(4) 0.0438(14) Uani 1 1 d . .
C32 C 0.1000(4) 0.8631(4) 0.4159(4) 0.0555(19) Uani 1 1 d . .
C33 C 0.0545(8) 0.8959(7) 0.4847(7) 0.108(4) Uani 1 1 d . .
H33A H 0.0079 0.9264 0.4674 0.162 Uiso 1 1 calc R U
H33B H 0.0367 0.8514 0.5166 0.162 Uiso 1 1 calc R U
H33C H 0.0899 0.9308 0.5141 0.162 Uiso 1 1 calc R U
C34 C 0.0467(4) 0.8102(5) 0.3695(8) 0.086(3) Uani 1 1 d . .
H34A H 0.0002 0.8407 0.3523 0.129 Uiso 1 1 calc R U
H34B H 0.0764 0.7904 0.3254 0.129 Uiso 1 1 calc R U
H34C H 0.0289 0.7650 0.4003 0.129 Uiso 1 1 calc R U
C41 C 0.2340(5) 0.8496(5) 0.4782(4) 0.0553(18) Uani 1 1 d . .
C42 C 0.2979(6) 0.7921(5) 0.5082(4) 0.067(2) Uani 1 1 d . .
C43 C 0.2637(9) 0.7571(6) 0.5837(5) 0.099(4) Uani 1 1 d . .
H43A H 0.2564 0.8003 0.6205 0.148 Uiso 1 1 calc R U
H43B H 0.2121 0.7314 0.5738 0.148 Uiso 1 1 calc R U
H43C H 0.3011 0.7176 0.6042 0.148 Uiso 1 1 calc R U
C44 C 0.3779(7) 0.8332(6) 0.5206(6) 0.086(3) Uani 1 1 d . .
H44A H 0.3709 0.8783 0.5552 0.129 Uiso 1 1 calc R U
H44B H 0.4159 0.7951 0.5425 0.129 Uiso 1 1 calc R U
H44C H 0.3985 0.8525 0.4720 0.129 Uiso 1 1 calc R U
C51 C 0.3199(3) 0.7358(4) 0.3812(3) 0.0438(15) Uani 1 1 d . .
C52 C 0.3305(4) 0.6619(4) 0.3307(3) 0.0417(14) Uani 1 1 d . .
C53 C 0.3091(4) 0.6835(5) 0.2491(4) 0.0499(16) Uani 1 1 d . .
H53A H 0.3426 0.7281 0.2321 0.075 Uiso 1 1 calc R U
H53B H 0.3182 0.6372 0.2163 0.075 Uiso 1 1 calc R U
H53C H 0.2527 0.6991 0.2464 0.075 Uiso 1 1 calc R U
C54 C 0.4180(4) 0.6354(5) 0.3371(4) 0.0563(18) Uani 1 1 d . .
H54A H 0.4530 0.6784 0.3193 0.084 Uiso 1 1 calc R U
H54B H 0.4304 0.6231 0.3901 0.084 Uiso 1 1 calc R U
H54C H 0.4265 0.5877 0.3060 0.084 Uiso 1 1 calc R U
C61 C 0.2024(4) 0.6040(5) 0.3723(4) 0.0502(17) Uani 1 1 d . .
C62 C 0.1559(4) 0.5306(5) 0.4013(5) 0.070(3) Uani 1 1 d . .
C63 C 0.0904(6) 0.5567(7) 0.4577(8) 0.124(6) Uani 1 1 d . .
H63A H 0.0540 0.5942 0.4327 0.186 Uiso 1 1 calc R U
H63B H 0.0604 0.5097 0.4746 0.186 Uiso 1 1 calc R U
H63C H 0.1153 0.5827 0.5015 0.186 Uiso 1 1 calc R U
C64 C 0.1194(6) 0.4924(6) 0.3317(8) 0.102(4) Uani 1 1 d . .
H64A H 0.0835 0.5306 0.3069 0.152 Uiso 1 1 calc R U
H64B H 0.1620 0.4770 0.2964 0.152 Uiso 1 1 calc R U
H64C H 0.0891 0.4448 0.3466 0.152 Uiso 1 1 calc R U
C71 C 0.2607(5) 0.4934(6) 0.4939(4) 0.061(2) Uani 1 1 d . .
C72 C 0.3206(4) 0.4283(4) 0.5205(4) 0.0503(16) Uani 1 1 d . .
H72 H 0.3739 0.4550 0.5251 0.060 Uiso 1 1 calc R U
C73 C 0.3000(4) 0.3957(4) 0.5986(4) 0.0460(15) Uani 1 1 d . .
H73A H 0.2864 0.4404 0.6329 0.055 Uiso 1 1 calc R U
H73B H 0.2527 0.3603 0.5948 0.055 Uiso 1 1 calc R U
C74 C 0.3691(4) 0.3498(4) 0.6306(3) 0.0444(15) Uani 1 1 d . .
C75 C 0.3689(4) 0.2673(5) 0.6346(4) 0.0517(17) Uani 1 1 d . .
H75 H 0.3229 0.2380 0.6196 0.062 Uiso 1 1 calc R U
C76 C 0.4361(4) 0.2281(6) 0.6605(5) 0.077(3) Uani 1 1 d . .
H76 H 0.4351 0.1714 0.6621 0.092 Uiso 1 1 calc R U
N77 N 0.5023(4) 0.2653(6) 0.6834(6) 0.105(4) Uani 1 1 d . .
C78 C 0.5031(6) 0.3422(8) 0.6813(7) 0.105(4) Uani 1 1 d . .
H78 H 0.5496 0.3692 0.6986 0.126 Uiso 1 1 calc R U
C79 C 0.4389(5) 0.3882(6) 0.6546(5) 0.072(2) Uani 1 1 d . .
H79 H 0.4428 0.4448 0.6530 0.086 Uiso 1 1 calc R U
C81 C 0.3656(4) 0.3789(5) 0.3986(4) 0.0467(16) Uani 1 1 d . .
O82 O 0.3720(3) 0.3125(3) 0.3577(3) 0.0483(11) Uani 1 1 d . .
C83 C 0.4013(4) 0.3153(5) 0.2789(4) 0.0474(16) Uani 1 1 d . .
C84 C 0.4880(4) 0.3412(5) 0.2781(4) 0.0533(18) Uani 1 1 d . .
H84A H 0.5073 0.3430 0.2257 0.080 Uiso 1 1 calc R U
H84B H 0.4926 0.3944 0.3009 0.080 Uiso 1 1 calc R U
H84C H 0.5201 0.3030 0.3072 0.080 Uiso 1 1 calc R U
C85 C 0.3464(4) 0.3709(5) 0.2323(4) 0.0587(19) Uani 1 1 d . .
H85A H 0.3654 0.3731 0.1798 0.088 Uiso 1 1 calc R U
H85B H 0.2916 0.3503 0.2333 0.088 Uiso 1 1 calc R U
H85C H 0.3475 0.4247 0.2542 0.088 Uiso 1 1 calc R U
C86 C 0.3933(4) 0.2299(5) 0.2529(4) 0.0582(19) Uani 1 1 d . .
H86A H 0.4116 0.2254 0.2003 0.087 Uiso 1 1 calc R U
H86B H 0.4260 0.1953 0.2852 0.087 Uiso 1 1 calc R U
H86C H 0.3372 0.2134 0.2562 0.087 Uiso 1 1 calc R U
O1W O 0.3641(7) 0.5883(6) 0.6614(8) 0.165(4) Uani 1 1 d . .
H1WA H 0.3357 0.5808 0.6229 0.247 Uiso 1 1 d R U
H1WB H 0.4084 0.5657 0.6547 0.247 Uiso 1 1 d R U
O1E O 0.1588(11) 0.3321(8) 0.4059(9) 0.192(6) Uani 1 1 d D .
H1E H 0.1881 0.3121 0.4395 0.288 Uiso 1 1 calc R U
C1E C 0.1759(6) 0.2987(7) 0.3390(8) 0.093(3) Uani 1 1 d D .
H1E1 H 0.1998 0.2479 0.3566 0.111 Uiso 1 1 calc R U
H1E2 H 0.2226 0.3316 0.3243 0.111 Uiso 1 1 calc R U
C2E C 0.1467(6) 0.2723(6) 0.2592(6) 0.078(3) Uani 1 1 d . .
H2E1 H 0.0917 0.2527 0.2627 0.117 Uiso 1 1 calc R U
H2E2 H 0.1814 0.2296 0.2401 0.117 Uiso 1 1 calc R U
H2E3 H 0.1488 0.3180 0.2245 0.117 Uiso 1 1 calc R U

loop_
_atom_site_aniso_label
_atom_site_aniso_U_11
_atom_site_aniso_U_22
_atom_site_aniso_U_33
_atom_site_aniso_U_23
_atom_site_aniso_U_13
_atom_site_aniso_U_12
O1 0.045(3) 0.047(3) 0.085(4) -0.015(3) 0.005(2) 0.007(2)
N1 0.033(3) 0.057(4) 0.095(5) -0.018(3) 0.018(3) 0.006(3)
O2 0.052(3) 0.055(3) 0.060(3) 0.022(2) -0.010(2) -0.009(2)
N2 0.031(2) 0.042(3) 0.044(3) 0.008(2) -0.002(2) 0.001(2)
O3 0.037(2) 0.050(3) 0.076(3) 0.004(2) 0.001(2) 0.000(2)
N3 0.043(3) 0.044(3) 0.045(3) 0.001(2) 0.004(2) -0.004(2)
O4 0.106(4) 0.053(3) 0.038(3) -0.003(2) 0.012(3) -0.001(3)
N4 0.061(4) 0.043(3) 0.056(3) 0.010(3) 0.026(3) 0.014(3)
O5 0.049(3) 0.052(3) 0.041(2) 0.011(2) 0.002(2) 0.001(2)
N5 0.060(3) 0.058(4) 0.037(3) 0.008(3) 0.000(3) 0.009(3)
O6 0.041(2) 0.053(3) 0.066(3) 0.013(2) 0.003(2) 0.011(2)
N6 0.036(3) 0.053(3) 0.048(3) 0.015(3) 0.005(2) 0.007(2)
O7 0.127(5) 0.061(4) 0.054(3) 0.015(3) 0.028(3) 0.034(4)
N7 0.045(3) 0.070(4) 0.069(4) 0.026(3) 0.016(3) 0.012(3)
O8 0.049(3) 0.055(3) 0.047(3) 0.008(2) 0.009(2) 0.005(2)
N8 0.050(3) 0.055(3) 0.041(3) 0.012(3) 0.010(2) 0.006(3)
C11 0.037(3) 0.045(4) 0.060(4) -0.006(3) 0.002(3) 0.007(3)
C12 0.031(3) 0.042(3) 0.055(4) -0.006(3) 0.000(3) -0.001(3)
C13 0.038(3) 0.051(4) 0.042(3) -0.009(3) -0.001(3) -0.001(3)
C14 0.032(3) 0.055(4) 0.038(3) -0.007(3) -0.002(2) 0.007(3)
C15 0.040(4) 0.054(4) 0.068(5) -0.009(3) 0.005(3) -0.002(3)
C16 0.037(4) 0.060(5) 0.090(6) 0.008(4) 0.011(4) 0.000(3)
N17 0.048(3) 0.073(4) 0.066(4) 0.003(3) 0.016(3) 0.005(3)
C18 0.056(4) 0.075(5) 0.069(5) -0.028(4) 0.008(4) 0.021(4)
C19 0.040(3) 0.066(5) 0.056(4) -0.018(4) -0.007(3) 0.003(3)
C20 0.046(4) 0.088(7) 0.135(9) -0.032(6) 0.036(5) 0.005(4)
C21 0.029(3) 0.056(4) 0.040(3) 0.008(3) -0.001(2) -0.006(3)
C22 0.047(4) 0.058(4) 0.035(3) 0.005(3) 0.000(3) -0.014(3)
C23 0.087(6) 0.089(6) 0.054(4) 0.015(4) -0.027(4) -0.022(5)
C24 0.074(5) 0.064(5) 0.045(4) -0.005(3) 0.016(4) -0.013(4)
C31 0.036(3) 0.046(4) 0.050(4) 0.004(3) 0.000(3) -0.002(3)
C32 0.053(4) 0.048(4) 0.066(5) 0.005(3) 0.027(4) 0.003(3)
C33 0.117(8) 0.084(7) 0.123(9) 0.023(6) 0.083(8) 0.039(6)
C34 0.035(4) 0.052(5) 0.172(10) 0.005(6) 0.020(5) 0.004(4)
C41 0.072(5) 0.059(5) 0.035(3) 0.002(3) 0.019(3) 0.001(4)
C42 0.102(6) 0.068(5) 0.031(3) 0.001(3) 0.003(4) 0.010(5)
C43 0.184(12) 0.076(6) 0.036(4) 0.011(4) 0.019(6) 0.015(7)
C44 0.110(8) 0.069(6) 0.078(6) -0.010(5) -0.034(6) 0.003(5)
C51 0.031(3) 0.069(5) 0.031(3) 0.006(3) 0.000(2) 0.004(3)
C52 0.034(3) 0.056(4) 0.035(3) 0.011(3) 0.004(2) 0.003(3)
C53 0.048(4) 0.065(4) 0.036(3) 0.005(3) -0.002(3) -0.002(3)
C54 0.040(4) 0.073(5) 0.056(4) 0.013(4) 0.006(3) 0.002(4)
C61 0.037(3) 0.060(4) 0.054(4) 0.016(3) 0.006(3) 0.005(3)
C62 0.032(4) 0.079(6) 0.098(6) 0.042(5) 0.014(4) 0.018(4)
C63 0.069(6) 0.118(9) 0.184(12) 0.095(9) 0.078(8) 0.047(6)
C64 0.053(5) 0.088(7) 0.164(11) 0.063(7) -0.041(6) -0.018(5)
C71 0.057(4) 0.075(6) 0.051(4) 0.023(4) 0.023(4) 0.017(4)
C72 0.041(3) 0.055(4) 0.054(4) 0.008(3) 0.012(3) 0.008(3)
C73 0.047(4) 0.045(4) 0.046(3) -0.002(3) 0.010(3) -0.002(3)
C74 0.040(3) 0.060(4) 0.034(3) 0.004(3) 0.002(3) -0.017(3)
C75 0.035(3) 0.064(5) 0.057(4) 0.014(3) -0.002(3) -0.015(3)
C76 0.044(4) 0.092(6) 0.095(7) 0.055(5) -0.012(4) -0.014(4)
N77 0.049(4) 0.132(8) 0.134(7) 0.098(6) -0.039(4) -0.038(5)
C78 0.067(6) 0.138(10) 0.110(8) 0.068(7) -0.039(6) -0.060(7)
C79 0.055(4) 0.092(6) 0.069(5) 0.024(5) -0.015(4) -0.030(5)
C81 0.039(3) 0.058(5) 0.043(4) 0.007(3) -0.001(3) 0.006(3)
O82 0.051(3) 0.050(3) 0.043(2) 0.007(2) 0.011(2) 0.000(2)
C83 0.033(3) 0.062(4) 0.047(4) -0.001(3) 0.006(3) -0.006(3)
C84 0.045(4) 0.064(5) 0.051(4) -0.004(3) 0.012(3) -0.007(3)
C85 0.037(3) 0.085(6) 0.055(4) 0.015(4) 0.001(3) -0.005(3)
C86 0.050(4) 0.070(5) 0.054(4) -0.003(4) 0.011(3) -0.013(4)
O1W 0.148(9) 0.123(8) 0.223(13) -0.012(8) -0.011(9) 0.019(7)
O1E 0.241(17) 0.116(9) 0.218(15) 0.027(9) -0.043(13) -0.013(9)
C1E 0.069(6) 0.073(7) 0.136(10) -0.003(7) 0.001(6) -0.007(5)
C2E 0.066(5) 0.071(6) 0.097(7) 0.012(5) 0.014(5) 0.007(5)

loop_
_atom_type_symbol
_atom_type_description
_atom_type_scat_dispersion_real
_atom_type_scat_dispersion_imag
_atom_type_scat_source
C C 0.0033 0.0016 'International Tables Vol C Tables 4.2.6.8 and 6.1.1.4'
H H 0.0000 0.0000 'International Tables Vol C Tables 4.2.6.8 and 6.1.1.4'
N N 0.0061 0.0033 'International Tables Vol C Tables 4.2.6.8 and 6.1.1.4'
O O 0.0106 0.0060 'International Tables Vol C Tables 4.2.6.8 and 6.1.1.4'

loop_
_geom_angle_atom_site_label_1
_geom_angle_atom_site_label_2
_geom_angle_atom_site_label_3
_geom_angle
C11 N1 C20 123.3(7)
C11 N1 H1 109(6)
C20 N1 H1 128(6)
C21 N2 C12 123.3(5)
C21 N2 H2 125(5)
C12 N2 H2 111(5)
C31 N3 C22 120.9(6)
C31 N3 H3 123(5)
C22 N3 H3 115(5)
C41 N4 C32 123.5(6)
C41 N4 H4 119(6)
C32 N4 H4 117(6)
C51 N5 C42 120.1(6)
C51 N5 H5 124(5)
C42 N5 H5 116(5)
C61 N6 C52 121.6(6)
C61 N6 H6 115(5)
C52 N6 H6 123(5)
C71 N7 C62 125.1(8)
C71 N7 H7 121(6)
C62 N7 H7 111(6)
C81 N8 C72 119.5(6)
C81 N8 H8 127(5)
C72 N8 H8 114(5)
O1 C11 N1 122.1(6)
O1 C11 C12 119.0(6)
N1 C11 C12 118.8(6)
N2 C12 C11 114.0(5)
N2 C12 C13 109.8(5)
C11 C12 C13 108.4(5)
N2 C12 H12 108.2
C11 C12 H12 108.2
C13 C12 H12 108.2
C14 C13 C12 112.8(5)
C14 C13 H13A 109.0
C12 C13 H13A 109.0
C14 C13 H13B 109.0
C12 C13 H13B 109.0
H13A C13 H13B 107.8
C15 C14 C19 115.6(6)
C15 C14 C13 121.3(6)
C19 C14 C13 123.1(6)
C14 C15 C16 120.9(7)
C14 C15 H15 119.6
C16 C15 H15 119.6
N17 C16 C15 123.8(7)
N17 C16 H16 118.1
C15 C16 H16 118.1
C18 N17 C16 114.9(6)
N17 C18 C19 125.4(7)
N17 C18 H18 117.3
C19 C18 H18 117.3
C18 C19 C14 119.4(7)
C18 C19 H19 120.3
C14 C19 H19 120.3
N1 C20 H20A 109.5
N1 C20 H20B 109.5
H20A C20 H20B 109.5
N1 C20 H20C 109.5
H20A C20 H20C 109.5
H20B C20 H20C 109.5
O2 C21 N2 122.6(6)
O2 C21 C22 121.8(5)
N2 C21 C22 115.4(6)
N3 C22 C24 108.3(6)
N3 C22 C23 110.8(6)
C24 C22 C23 110.2(6)
N3 C22 C21 110.4(5)
C24 C22 C21 107.8(5)
C23 C22 C21 109.4(6)
C22 C23 H23A 109.5
C22 C23 H23B 109.5
H23A C23 H23B 109.5
C22 C23 H23C 109.5
H23A C23 H23C 109.5
H23B C23 H23C 109.5
C22 C24 H24A 109.5
C22 C24 H24B 109.5
H24A C24 H24B 109.5
C22 C24 H24C 109.5
H24A C24 H24C 109.5
H24B C24 H24C 109.5
O3 C31 N3 121.9(6)
O3 C31 C32 120.9(6)
N3 C31 C32 117.1(6)
N4 C32 C34 109.5(6)
N4 C32 C31 110.7(5)
C34 C32 C31 107.3(7)
N4 C32 C33 109.6(8)
C34 C32 C33 110.5(8)
C31 C32 C33 109.2(7)
C32 C33 H33A 109.5
C32 C33 H33B 109.5
H33A C33 H33B 109.5
C32 C33 H33C 109.5
H33A C33 H33C 109.5
H33B C33 H33C 109.5
C32 C34 H34A 109.5
C32 C34 H34B 109.5
H34A C34 H34B 109.5
C32 C34 H34C 109.5
H34A C34 H34C 109.5
H34B C34 H34C 109.5
O4 C41 N4 122.7(8)
O4 C41 C42 120.6(8)
N4 C41 C42 116.7(7)
N5 C42 C44 110.4(8)
N5 C42 C41 110.1(6)
C44 C42 C41 112.3(7)
N5 C42 C43 106.2(7)
C44 C42 C43 111.7(8)
C41 C42 C43 106.0(8)
C42 C43 H43A 109.5
C42 C43 H43B 109.5
H43A C43 H43B 109.5
C42 C43 H43C 109.5
H43A C43 H43C 109.5
H43B C43 H43C 109.5
C42 C44 H44A 109.5
C42 C44 H44B 109.5
H44A C44 H44B 109.5
C42 C44 H44C 109.5
H44A C44 H44C 109.5
H44B C44 H44C 109.5
O5 C51 N5 121.8(6)
O5 C51 C52 121.0(5)
N5 C51 C52 117.1(6)
N6 C52 C53 111.0(5)
N6 C52 C54 106.8(5)
C53 C52 C54 111.2(5)
N6 C52 C51 111.0(5)
C53 C52 C51 109.2(5)
C54 C52 C51 107.6(6)
C52 C53 H53A 109.5
C52 C53 H53B 109.5
H53A C53 H53B 109.5
C52 C53 H53C 109.5
H53A C53 H53C 109.5
H53B C53 H53C 109.5
C52 C54 H54A 109.5
C52 C54 H54B 109.5
H54A C54 H54B 109.5
C52 C54 H54C 109.5
H54A C54 H54C 109.5
H54B C54 H54C 109.5
O6 C61 N6 122.3(6)
O6 C61 C62 119.9(6)
N6 C61 C62 117.8(6)
N7 C62 C64 110.5(8)
N7 C62 C63 108.8(7)
C64 C62 C63 110.9(9)
N7 C62 C61 110.6(6)
C64 C62 C61 105.6(7)
C63 C62 C61 110.3(8)
C62 C63 H63A 109.5
C62 C63 H63B 109.5
H63A C63 H63B 109.5
C62 C63 H63C 109.5
H63A C63 H63C 109.5
H63B C63 H63C 109.5
C62 C64 H64A 109.5
C62 C64 H64B 109.5
H64A C64 H64B 109.5
C62 C64 H64C 109.5
H64A C64 H64C 109.5
H64B C64 H64C 109.5
O7 C71 N7 123.5(8)
O7 C71 C72 118.8(8)
N7 C71 C72 117.7(8)
N8 C72 C73 110.6(6)
N8 C72 C71 113.4(6)
C73 C72 C71 112.3(5)
N8 C72 H72 106.7
C73 C72 H72 106.7
C71 C72 H72 106.7
C74 C73 C72 110.5(5)
C74 C73 H73A 109.5
C72 C73 H73A 109.5
C74 C73 H73B 109.5
C72 C73 H73B 109.5
H73A C73 H73B 108.1
C75 C74 C79 116.5(7)
C75 C74 C73 121.9(6)
C79 C74 C73 121.6(7)
C76 C75 C74 119.3(7)
C76 C75 H75 120.3
C74 C75 H75 120.3
N77 C76 C75 123.7(9)
N77 C76 H76 118.2
C75 C76 H76 118.2
C78 N77 C76 117.8(8)
N77 C78 C79 123.4(8)
N77 C78 H78 118.3
C79 C78 H78 118.3
C74 C79 C78 119.3(9)
C74 C79 H79 120.4
C78 C79 H79 120.4
O8 C81 O82 126.2(6)
O8 C81 N8 122.5(7)
O82 C81 N8 111.3(6)
C81 O82 C83 120.9(5)
O82 C83 C86 103.2(5)
O82 C83 C84 109.6(5)
C86 C83 C84 110.7(6)
O82 C83 C85 108.9(5)
C86 C83 C85 111.0(6)
C84 C83 C85 113.0(6)
C83 C84 H84A 109.5
C83 C84 H84B 109.5
H84A C84 H84B 109.5
C83 C84 H84C 109.5
H84A C84 H84C 109.5
H84B C84 H84C 109.5
C83 C85 H85A 109.5
C83 C85 H85B 109.5
H85A C85 H85B 109.5
C83 C85 H85C 109.5
H85A C85 H85C 109.5
H85B C85 H85C 109.5
C83 C86 H86A 109.5
C83 C86 H86B 109.5
H86A C86 H86B 109.5
C83 C86 H86C 109.5
H86A C86 H86C 109.5
H86B C86 H86C 109.5
H1WA O1W H1WB 108.5
C1E O1E H1E 109.5
O1E C1E C2E 148.4(12)
O1E C1E H1E1 99.7
C2E C1E H1E1 99.7
O1E C1E H1E2 99.7
C2E C1E H1E2 99.7
H1E1 C1E H1E2 104.1
C1E C2E H2E1 109.5
C1E C2E H2E2 109.5
H2E1 C2E H2E2 109.5
C1E C2E H2E3 109.5
H2E1 C2E H2E3 109.5
H2E2 C2E H2E3 109.5

loop_
_geom_bond_atom_site_label_1
_geom_bond_atom_site_label_2
_geom_bond_distance
O1 C11 1.258(8)
N1 C11 1.324(9)
N1 C20 1.455(10)
N1 H1 0.876(14)
O2 C21 1.221(8)
N2 C21 1.358(8)
N2 C12 1.445(8)
N2 H2 0.875(14)
O3 C31 1.231(8)
N3 C31 1.345(8)
N3 C22 1.467(8)
N3 H3 0.878(14)
O4 C41 1.235(9)
N4 C41 1.349(11)
N4 C32 1.495(10)
N4 H4 0.874(14)
O5 C51 1.235(8)
N5 C51 1.348(8)
N5 C42 1.491(10)
N5 H5 0.878(14)
O6 C61 1.228(8)
N6 C61 1.352(8)
N6 C52 1.470(8)
N6 H6 0.883(14)
O7 C71 1.248(11)
N7 C71 1.319(11)
N7 C62 1.471(10)
N7 H7 0.876(14)
O8 C81 1.221(8)
N8 C81 1.366(8)
N8 C72 1.441(9)
N8 H8 0.881(14)
C11 C12 1.519(9)
C12 C13 1.544(9)
C12 H12 1.0000
C13 C14 1.504(9)
C13 H13A 0.9900
C13 H13B 0.9900
C14 C15 1.376(10)
C14 C19 1.382(10)
C15 C16 1.386(10)
C15 H15 0.9500
C16 N17 1.325(11)
C16 H16 0.9500
N17 C18 1.324(11)
C18 C19 1.381(11)
C18 H18 0.9500
C19 H19 0.9500
C20 H20A 0.9800
C20 H20B 0.9800
C20 H20C 0.9800
C21 C22 1.546(10)
C22 C24 1.534(11)
C22 C23 1.534(10)
C23 H23A 0.9800
C23 H23B 0.9800
C23 H23C 0.9800
C24 H24A 0.9800
C24 H24B 0.9800
C24 H24C 0.9800
C31 C32 1.527(10)
C32 C34 1.500(13)
C32 C33 1.535(11)
C33 H33A 0.9800
C33 H33B 0.9800
C33 H33C 0.9800
C34 H34A 0.9800
C34 H34B 0.9800
C34 H34C 0.9800
C41 C42 1.533(12)
C42 C44 1.520(14)
C42 C43 1.564(11)
C43 H43A 0.9800
C43 H43B 0.9800
C43 H43C 0.9800
C44 H44A 0.9800
C44 H44B 0.9800
C44 H44C 0.9800
C51 C52 1.535(10)
C52 C53 1.529(8)
C52 C54 1.533(9)
C53 H53A 0.9800
C53 H53B 0.9800
C53 H53C 0.9800
C54 H54A 0.9800
C54 H54B 0.9800
C54 H54C 0.9800
C61 C62 1.542(11)
C62 C64 1.515(16)
C62 C63 1.542(13)
C63 H63A 0.9800
C63 H63B 0.9800
C63 H63C 0.9800
C64 H64A 0.9800
C64 H64B 0.9800
C64 H64C 0.9800
C71 C72 1.552(10)
C72 C73 1.523(9)
C72 H72 1.0000
C73 C74 1.498(10)
C73 H73A 0.9900
C73 H73B 0.9900
C74 C75 1.383(10)
C74 C79 1.398(10)
C75 C76 1.380(11)
C75 H75 0.9500
C76 N77 1.334(11)
C76 H76 0.9500
N77 C78 1.289(16)
C78 C79 1.401(14)
C78 H78 0.9500
C79 H79 0.9500
C81 O82 1.330(8)
O82 C83 1.476(8)
C83 C86 1.507(11)
C83 C84 1.514(9)
C83 C85 1.545(10)
C84 H84A 0.9800
C84 H84B 0.9800
C84 H84C 0.9800
C85 H85A 0.9800
C85 H85B 0.9800
C85 H85C 0.9800
C86 H86A 0.9800
C86 H86B 0.9800
C86 H86C 0.9800
O1W H1WA 0.8401
O1W H1WB 0.8406
O1E C1E 1.337(15)
O1E H1E 0.8400
C1E C2E 1.555(16)
C1E H1E1 0.9900
C1E H1E2 0.9900
C2E H2E1 0.9800
C2E H2E2 0.9800
C2E H2E3 0.9800

loop_
_geom_hbond_atom_site_label_D
_geom_hbond_atom_site_label_H
_geom_hbond_atom_site_label_A
_geom_hbond_distance_DH
_geom_hbond_distance_HA
_geom_hbond_distance_DA
_geom_hbond_angle_DHA
_geom_hbond_site_symmetry_A
N1 H1 N2 0.876(14) 2.21(8) 2.753(8) 120(7) .
N1 H1 O3 0.876(14) 2.16(5) 2.950(8) 150(8) .
N2 H2 O4 0.875(14) 2.08(3) 2.933(7) 164(7) .
N3 H3 O5 0.878(14) 2.35(5) 3.067(7) 138(6) .
N4 H4 O6 0.874(14) 2.02(3) 2.863(8) 161(8) .
N5 H5 O7 0.878(14) 2.20(3) 3.052(9) 164(8) .
N6 H6 O8 0.883(14) 2.28(3) 3.114(7) 158(7) .
N7 H7 O1E 0.876(14) 1.94(7) 2.601(16) 132(8) .
N8 H8 O1 0.881(14) 2.31(3) 3.149(8) 160(7) 1_545
C13 H13B O4 0.99 2.61 3.435(9) 140.8 .
C23 H23C O3 0.98 2.49 3.059(11) 116.9 .
C33 H33C O4 0.98 2.55 3.129(15) 118.0 .
C34 H34A O1W 0.98 2.58 3.537(15) 166.2 4_466
C34 H34B O6 0.98 2.64 3.128(9) 111.1 .
C43 H43C O1W 0.98 2.61 3.562(16) 163.8 .
C44 H44C O5 0.98 2.54 3.097(11) 116.0 .
C53 H53B N17 0.98 2.63 3.463(10) 142.9 3_645
C53 H53C O6 0.98 2.55 3.114(8) 116.4 .
C63 H63C O7 0.98 2.54 3.128(16) 118.1 .
C64 H64C O1E 0.98 2.45 3.059(15) 119.6 .
C75 H75 O1 0.95 2.58 3.396(9) 143.8 1_545
C78 H78 O3 0.95 2.60 3.168(11) 118.4 4_566
C79 H79 O3 0.95 2.64 3.176(9) 116.5 4_566
C84 H84B O8 0.98 2.39 3.006(9) 120.5 .
C85 H85C O8 0.98 2.36 2.982(9) 120.8 .
C86 H86C O2 0.98 2.47 3.405(9) 159.0 1_545
O1W H1WA O7 0.84 2.15 2.991(15) 179.4 .
O1E H1E O1 0.84 2.09 2.855(14) 151.8 1_545
C1E H1E1 O2 0.99 2.47 3.157(13) 126.0 1_545
C1E H1E2 O82 0.99 2.59 3.304(11) 129.2 .
C2E H2E1 N77 0.98 1.80 2.694(11) 150.6 4_456
C2E H2E2 O2 0.98 1.97 2.755(11) 135.4 1_545
C2E H2E3 O1W 0.98 1.94 2.908(15) 171.0 2_564

loop_
_geom_torsion_atom_site_label_1
_geom_torsion_atom_site_label_2
_geom_torsion_atom_site_label_3
_geom_torsion_atom_site_label_4
_geom_torsion
C20 N1 C11 O1 -0.9(13)
C20 N1 C11 C12 178.3(8)
C21 N2 C12 C11 87.3(7)
C21 N2 C12 C13 -150.9(6)
O1 C11 C12 N2 -174.3(6)
N1 C11 C12 N2 6.5(9)
O1 C11 C12 C13 63.1(8)
N1 C11 C12 C13 -116.1(7)
N2 C12 C13 C14 72.7(7)
C11 C12 C13 C14 -162.2(6)
C12 C13 C14 C15 104.4(7)
C12 C13 C14 C19 -75.7(8)
C19 C14 C15 C16 0.3(11)
C13 C14 C15 C16 -179.7(7)
C14 C15 C16 N17 0.4(13)
C15 C16 N17 C18 -0.6(12)
C16 N17 C18 C19 0.1(13)
N17 C18 C19 C14 0.6(13)
C15 C14 C19 C18 -0.8(11)
C13 C14 C19 C18 179.3(7)
C12 N2 C21 O2 1.2(9)
C12 N2 C21 C22 175.3(5)
C31 N3 C22 C24 169.4(6)
C31 N3 C22 C23 -69.7(8)
C31 N3 C22 C21 51.6(8)
O2 C21 C22 N3 -150.2(6)
N2 C21 C22 N3 35.6(7)
O2 C21 C22 C24 91.7(7)
N2 C21 C22 C24 -82.4(7)
O2 C21 C22 C23 -28.0(9)
N2 C21 C22 C23 157.8(6)
C22 N3 C31 O3 2.2(9)
C22 N3 C31 C32 178.1(6)
C41 N4 C32 C34 172.6(7)
C41 N4 C32 C31 54.4(9)
C41 N4 C32 C33 -66.1(9)
O3 C31 C32 N4 -148.3(6)
N3 C31 C32 N4 35.7(9)
O3 C31 C32 C34 92.2(8)
N3 C31 C32 C34 -83.7(7)
O3 C31 C32 C33 -27.6(11)
N3 C31 C32 C33 156.5(8)
C32 N4 C41 O4 -3.4(10)
C32 N4 C41 C42 174.1(6)
C51 N5 C42 C44 -72.4(9)
C51 N5 C42 C41 52.1(10)
C51 N5 C42 C43 166.4(8)
O4 C41 C42 N5 -147.2(7)
N4 C41 C42 N5 35.2(9)
O4 C41 C42 C44 -23.8(10)
N4 C41 C42 C44 158.7(7)
O4 C41 C42 C43 98.4(9)
N4 C41 C42 C43 -79.2(8)
C42 N5 C51 O5 1.0(10)
C42 N5 C51 C52 178.8(6)
C61 N6 C52 C53 -70.3(8)
C61 N6 C52 C54 168.4(6)
C61 N6 C52 C51 51.4(8)
O5 C51 C52 N6 -148.6(6)
N5 C51 C52 N6 33.6(7)
O5 C51 C52 C53 -25.9(8)
N5 C51 C52 C53 156.3(6)
O5 C51 C52 C54 94.8(7)
N5 C51 C52 C54 -83.0(7)
C52 N6 C61 O6 0.7(11)
C52 N6 C61 C62 -179.6(7)
C71 N7 C62 C64 168.1(7)
C71 N7 C62 C63 -69.8(11)
C71 N7 C62 C61 51.5(10)
O6 C61 C62 N7 -155.5(7)
N6 C61 C62 N7 24.8(11)
O6 C61 C62 C64 84.9(9)
N6 C61 C62 C64 -94.8(8)
O6 C61 C62 C63 -35.0(11)
N6 C61 C62 C63 145.3(9)
C62 N7 C71 O7 5.8(11)
C62 N7 C71 C72 -172.5(6)
C81 N8 C72 C73 -165.5(6)
C81 N8 C72 C71 67.3(8)
O7 C71 C72 N8 -159.9(6)
N7 C71 C72 N8 18.4(9)
O7 C71 C72 C73 73.8(9)
N7 C71 C72 C73 -107.8(7)
N8 C72 C73 C74 66.9(7)
C71 C72 C73 C74 -165.3(6)
C72 C73 C74 C75 -106.1(7)
C72 C73 C74 C79 70.8(9)
C79 C74 C75 C76 -0.8(11)
C73 C74 C75 C76 176.2(7)
C74 C75 C76 N77 1.0(14)
C75 C76 N77 C78 0.1(16)
C76 N77 C78 C79 -1.4(19)
C75 C74 C79 C78 -0.4(12)
C73 C74 C79 C78 -177.4(8)
N77 C78 C79 C74 1.6(17)
C72 N8 C81 O8 -0.9(10)
C72 N8 C81 O82 177.8(6)
O8 C81 O82 C83 -7.4(10)
N8 C81 O82 C83 174.0(5)
C81 O82 C83 C86 -176.1(6)
C81 O82 C83 C84 65.9(8)
C81 O82 C83 C85 -58.1(7)
